data_7063781
loop_
_publ_author_name
'Shen, Shan-Shan'
'Xiao, Ya-Ting'
'Bai, Zhe-Hao'
'Gan, Zi-Yang'
'Ding, Ye-Hao'
'Yan, Jian-Feng'
'Li, Yuan-Ming'
'Geng, Yan-Hou'
'Yuan, Yao-Feng'

_publ_section_title
;
 Synthesis, structure and electronic transport properties of
 phenanthrenone derivatives
;
_journal_issue 22
_journal_name_full 'New Journal of Chemistry'
_journal_page_first 9177
_journal_page_last 9184
_journal_paper_doi 10.1039/D5NJ00857C
_journal_volume 49
_journal_year 2025
_chemical_formula_moiety 'C29 H22 S2'
_chemical_formula_sum 'C29 H22 S2'
_chemical_formula_weight 434.58
_space_group_crystal_system triclinic
_space_group_IT_number 2
_space_group_name_Hall '-P 1'
_space_group_name_H-M_alt 'P -1'
_atom_sites_solution_hydrogens mixed
_atom_sites_solution_primary dual
_audit_block_doi 10.5517/ccdc.csd.cc2klgbz
_audit_creation_date 2024-07-16
_audit_creation_method
;
Olex2 1.5
(compiled 2022.04.07 svn.rca3783a0 for OlexSys, GUI svn.r6498)
;
_audit_update_record
;
2024-07-16 deposited with the CCDC.	2025-04-30 downloaded from the CCDC.
;
_cell_angle_alpha 65.358(4)
_cell_angle_beta 84.730(4)
_cell_angle_gamma 63.792(4)
_cell_formula_units_Z 2
_cell_length_a 10.2762(5)
_cell_length_b 11.0227(4)
_cell_length_c 11.6637(6)
_cell_measurement_reflns_used 8145
_cell_measurement_temperature 296.15(10)
_cell_measurement_theta_max 29.7760
_cell_measurement_theta_min 1.9160
_cell_volume 1070.47(10)
_computing_cell_refinement 'CrysAlisPro 1.171.42.49 (Rigaku OD, 2022)'
_computing_data_collection 'CrysAlisPro 1.171.42.49 (Rigaku OD, 2022)'
_computing_data_reduction 'CrysAlisPro 1.171.42.49 (Rigaku OD, 2022)'
_computing_molecular_graphics 'Olex2 1.5 (Dolomanov et al., 2009)'
_computing_publication_material 'Olex2 1.5 (Dolomanov et al., 2009)'
_computing_structure_refinement 'SHELXL 2018/3 (Sheldrick, 2015)'
_computing_structure_solution 'SHELXT 2018/2 (Sheldrick, 2018)'
_diffrn_ambient_environment air
_diffrn_ambient_temperature 296.15(10)
_diffrn_detector 'CCD plate'
_diffrn_measured_fraction_theta_full 0.993
_diffrn_measured_fraction_theta_max 0.672
_diffrn_measurement_details
;
List of Runs (angles in degrees, time in seconds):

  # Type    Start    End  Width  t~exp~   \w     \q     \k     \f   Frames
#--------------------------------------------------------------------------
  1  \f    -25.75 154.25   1.00    1.00 -25.75   0.00  73.76    --   180
  2  \f    154.25 334.25   1.00    1.00 -25.75   0.00  73.76    --   180
  3  \f    154.25 334.25   1.00    1.00 -25.75   0.00  73.76    --   180
  4  \f    -25.75 154.25   1.00    1.00 -25.75   0.00  73.76    --   180
  5  \f   -350.61   9.39   0.50    1.00  13.88  -2.95 -28.85    --   720
  6  \w    -50.48   0.52   0.50    1.00    --   -4.43  94.56 -34.84  102
  7  \w    -61.48   0.52   0.50    1.00    --  -15.76  94.56 145.16  124
  8  \w    -92.76  21.74   0.50    1.00    --   -2.95 -59.25-123.92  229
  9  \w    -61.48   0.52   0.50    1.00    --  -15.76  94.56   1.16  124
 10  \w    -92.76  21.74   0.50    1.00    --   -2.95 -59.25 -51.92  229
 11  \w    -61.48   0.52   0.50    1.00    --  -15.76  94.56  73.16  124
 12  \f     -9.39 350.61   0.50    1.00  87.91  -2.95  28.85    --   720
;
_diffrn_measurement_device 'abstract diffractometer'
_diffrn_measurement_device_type 'Saxi-CrysAlisPro-abstract goniometer imported SAXI images'
_diffrn_measurement_method '\w and \f scans'
_diffrn_orient_matrix_type 'CrysAlisPro convention (1999,Acta A55,543-557)'
_diffrn_orient_matrix_UB_11 -0.0652397000
_diffrn_orient_matrix_UB_12 0.0089873000
_diffrn_orient_matrix_UB_13 -0.0257653000
_diffrn_orient_matrix_UB_21 -0.0258465000
_diffrn_orient_matrix_UB_22 -0.0148141000
_diffrn_orient_matrix_UB_23 0.0605109000
_diffrn_orient_matrix_UB_31 -0.0327288000
_diffrn_orient_matrix_UB_32 0.0771619000
_diffrn_orient_matrix_UB_33 -0.0144573000
_diffrn_radiation_monochromator graphite
_diffrn_radiation_probe x-ray
_diffrn_radiation_type 'Mo K\a'
_diffrn_radiation_wavelength 0.71073
_diffrn_reflns_av_R_equivalents 0.0976
_diffrn_reflns_av_unetI/netI 0.1194
_diffrn_reflns_Laue_measured_fraction_full 0.993
_diffrn_reflns_Laue_measured_fraction_max 0.672
_diffrn_reflns_limit_h_max 15
_diffrn_reflns_limit_h_min -14
_diffrn_reflns_limit_k_max 17
_diffrn_reflns_limit_k_min -16
_diffrn_reflns_limit_l_max 18
_diffrn_reflns_limit_l_min -16
_diffrn_reflns_number 23833
_diffrn_reflns_point_group_measured_fraction_full 0.993
_diffrn_reflns_point_group_measured_fraction_max 0.672
_diffrn_reflns_theta_full 25.242
_diffrn_reflns_theta_max 35.522
_diffrn_reflns_theta_min 1.933
_diffrn_source 'fine-focus sealed X-ray tube'
_diffrn_source_type 'Enhance (Mo) X-ray Source'
_exptl_absorpt_coefficient_mu 0.264
_exptl_absorpt_correction_T_max 1.00000
_exptl_absorpt_correction_T_min 0.52138
_exptl_absorpt_correction_type multi-scan
_exptl_absorpt_process_details
;
CrysAlisPro 1.171.42.49 (Rigaku Oxford Diffraction, 2022)
Empirical absorption correction using spherical harmonics,
implemented in SCALE3 ABSPACK scaling algorithm.
;
_exptl_crystal_colour 'clear light colourless'
_exptl_crystal_colour_lustre clear
_exptl_crystal_colour_modifier light
_exptl_crystal_colour_primary colourless
_exptl_crystal_density_diffrn 1.348
_exptl_crystal_description irregular
_exptl_crystal_F_000 456
_exptl_crystal_size_max 0.3
_exptl_crystal_size_mid 0.2
_exptl_crystal_size_min 0.1
_refine_diff_density_max 0.411
_refine_diff_density_min -0.460
_refine_diff_density_rms 0.085
_refine_ls_extinction_method none
_refine_ls_goodness_of_fit_ref 1.038
_refine_ls_hydrogen_treatment mixed
_refine_ls_matrix_type full
_refine_ls_number_parameters 290
_refine_ls_number_reflns 6575
_refine_ls_number_restraints 0
_refine_ls_restrained_S_all 1.038
_refine_ls_R_factor_all 0.1294
_refine_ls_R_factor_gt 0.0635
_refine_ls_shift/su_max 0.001
_refine_ls_shift/su_mean 0.000
_refine_ls_structure_factor_coef Fsqd
_refine_ls_weighting_details 'w=1/[\s^2^(Fo^2^)+(0.0528P)^2^+0.2633P] where P=(Fo^2^+2Fc^2^)/3'
_refine_ls_weighting_scheme calc
_refine_ls_wR_factor_gt 0.1246
_refine_ls_wR_factor_ref 0.1568
_reflns_Friedel_coverage 0.000
_reflns_number_gt 4057
_reflns_number_total 6575
_reflns_threshold_expression 'I > 2\s(I)'
_cod_data_source_file d5nj00857c2.cif
_cod_data_source_block mo_ftch2_autored
_cod_depositor_comments 'Adding full bibliography for 7063780--7063783.cif.'
_cod_original_cell_volume 1070.48(10)
_cod_database_code 7063781
_shelx_shelxl_version_number 2018/3
_chemical_oxdiff_formula 'C29 S2'
_shelx_space_group_comment
;
The symmetry employed for this shelxl refinement is uniquely defined
by the following loop, which should always be used as a source of
symmetry information in preference to the above space-group names.
They are only intended as comments.
;
_shelx_estimated_absorpt_t_max 0.974
_shelx_estimated_absorpt_t_min 0.925
_olex2_refinement_description
;
1. Fixed Uiso
 At 1.2 times of:
  All C(H) groups
 At 1.5 times of:
  All C(H,H,H) groups
2.a Aromatic/amide H refined with riding coordinates:
 C2(H2), C3(H3), C4(H4), C10(H10), C11(H11), C12(H12), C17(H17), C18(H18),
 C20(H20), C21(H21), C24(H24), C25(H25), C27(H27), C28(H28)
2.b Idealised Me refined as rotating group:
 C22(H22A,H22B,H22C), C29(H29A,H29B,H29C)
;
_olex2_submission_special_instructions 'No special instructions were received'
_oxdiff_exptl_absorpt_empirical_details
;
Empirical correction (ABSPACK) includes:
- Absorption correction using spherical harmonics
- Frame scaling
- Detector area scaling
;
_oxdiff_exptl_absorpt_empirical_full_max 2.671
_oxdiff_exptl_absorpt_empirical_full_min 0.453

loop_
_space_group_symop_operation_xyz
'x, y, z'
'-x, -y, -z'

loop_
_atom_site_label
_atom_site_type_symbol
_atom_site_fract_x
_atom_site_fract_y
_atom_site_fract_z
_atom_site_U_iso_or_equiv
_atom_site_adp_type
_atom_site_occupancy
_atom_site_site_symmetry_order
_atom_site_calc_flag
_atom_site_refinement_flags_posn
_atom_site_refinement_flags_adp
_atom_site_refinement_flags_occupancy
_atom_site_disorder_assembly
_atom_site_disorder_group
S1 S 0.68094(6) 0.46990(6) 1.04639(5) 0.02464(15) Uani 1 1 d . . . . .
S2 S 0.17253(7) 0.19773(7) 0.91994(6) 0.03311(17) Uani 1 1 d . . . . .
C1 C 0.8802(2) 0.2767(2) 0.5448(2) 0.0205(4) Uani 1 1 d . . . . .
C2 C 0.9888(2) 0.3179(2) 0.5573(2) 0.0258(5) Uani 1 1 d . . . . .
H2 H 0.985622 0.353795 0.617461 0.031 Uiso 1 1 calc R U . . .
C3 C 1.0996(3) 0.3046(2) 0.4798(2) 0.0310(5) Uani 1 1 d . . . . .
H3 H 1.169372 0.332889 0.489251 0.037 Uiso 1 1 calc R U . . .
C4 C 1.1124(3) 0.2502(2) 0.3866(2) 0.0287(5) Uani 1 1 d . . . . .
H4 H 1.188697 0.242921 0.336258 0.034 Uiso 1 1 calc R U . . .
C5 C 1.0090(2) 0.2081(2) 0.3725(2) 0.0245(5) Uani 1 1 d . . . . .
C6 C 0.8970(2) 0.2246(2) 0.4515(2) 0.0217(5) Uani 1 1 d . . . . .
C7 C 0.8013(2) 0.1756(2) 0.4282(2) 0.0206(4) Uani 1 1 d . . . . .
C8 C 0.8463(2) 0.1234(2) 0.3333(2) 0.0237(5) Uani 1 1 d . . . . .
C9 C 0.9839(3) 0.1424(2) 0.2892(2) 0.0256(5) Uani 1 1 d . . . . .
C10 C 0.7644(3) 0.0689(2) 0.3022(2) 0.0266(5) Uani 1 1 d . . . . .
H10 H 0.790277 0.030937 0.241337 0.032 Uiso 1 1 calc R U . . .
C11 C 0.6399(3) 0.0723(2) 0.3652(2) 0.0268(5) Uani 1 1 d . . . . .
H11 H 0.582750 0.038077 0.342493 0.032 Uiso 1 1 calc R U . . .
C12 C 0.5977(2) 0.1236(2) 0.4589(2) 0.0238(5) Uani 1 1 d . . . . .
H12 H 0.514283 0.123655 0.497271 0.029 Uiso 1 1 calc R U . . .
C13 C 0.6828(2) 0.1759(2) 0.4959(2) 0.0210(4) Uani 1 1 d . . . . .
C14 C 0.6631(2) 0.2288(2) 0.5950(2) 0.0195(4) Uani 1 1 d . . . . .
C15 C 0.7580(2) 0.2769(2) 0.6179(2) 0.0201(4) Uani 1 1 d . . . . .
C16 C 0.7392(2) 0.3262(2) 0.7220(2) 0.0201(4) Uani 1 1 d . . . . .
C17 C 0.6714(2) 0.4771(2) 0.6955(2) 0.0243(5) Uani 1 1 d . . . . .
H17 H 0.638704 0.547406 0.611849 0.029 Uiso 1 1 calc R U . . .
C18 C 0.6514(2) 0.5247(2) 0.7917(2) 0.0240(5) Uani 1 1 d . . . . .
H18 H 0.604261 0.626157 0.772016 0.029 Uiso 1 1 calc R U . . .
C19 C 0.7014(2) 0.4220(2) 0.9171(2) 0.0198(4) Uani 1 1 d . . . . .
C20 C 0.7709(2) 0.2705(2) 0.9439(2) 0.0255(5) Uani 1 1 d . . . . .
H20 H 0.805529 0.200146 1.027284 0.031 Uiso 1 1 calc R U . . .
C21 C 0.7889(2) 0.2238(2) 0.8480(2) 0.0251(5) Uani 1 1 d . . . . .
H21 H 0.834862 0.122377 0.867890 0.030 Uiso 1 1 calc R U . . .
C22 C 0.5848(3) 0.6698(2) 0.9725(2) 0.0305(5) Uani 1 1 d . . . . .
H22A H 0.645382 0.709220 0.917569 0.046 Uiso 1 1 calc R U . . .
H22B H 0.560725 0.706922 1.036745 0.046 Uiso 1 1 calc R U . . .
H22C H 0.496748 0.700083 0.923843 0.046 Uiso 1 1 calc R U . . .
C23 C 0.5401(2) 0.2260(2) 0.6728(2) 0.0195(4) Uani 1 1 d . . . . .
C24 C 0.4163(2) 0.3557(2) 0.6603(2) 0.0221(5) Uani 1 1 d . . . . .
H24 H 0.410658 0.447375 0.602703 0.026 Uiso 1 1 calc R U . . .
C25 C 0.3013(2) 0.3520(2) 0.7310(2) 0.0238(5) Uani 1 1 d . . . . .
H25 H 0.218824 0.440354 0.718880 0.029 Uiso 1 1 calc R U . . .
C26 C 0.3085(2) 0.2167(2) 0.8203(2) 0.0223(5) Uani 1 1 d . . . . .
C27 C 0.4330(2) 0.0856(2) 0.8345(2) 0.0246(5) Uani 1 1 d . . . . .
H27 H 0.439932 -0.005881 0.893728 0.030 Uiso 1 1 calc R U . . .
C28 C 0.5452(2) 0.0907(2) 0.7618(2) 0.0246(5) Uani 1 1 d . . . . .
H28 H 0.626288 0.002153 0.772057 0.030 Uiso 1 1 calc R U . . .
C29 C 0.0510(3) 0.3867(3) 0.8923(3) 0.0350(6) Uani 1 1 d . . . . .
H29A H -0.000534 0.439041 0.808618 0.052 Uiso 1 1 calc R U . . .
H29B H 0.106170 0.434831 0.899572 0.052 Uiso 1 1 calc R U . . .
H29C H -0.017680 0.387439 0.953949 0.052 Uiso 1 1 calc R U . . .
H9A H 0.974(3) 0.209(3) 0.197(3) 0.032(7) Uiso 1 1 d . . . . .
H9B H 1.068(3) 0.045(2) 0.305(2) 0.024(6) Uiso 1 1 d . . . . .

loop_
_atom_site_aniso_label
_atom_site_aniso_U_11
_atom_site_aniso_U_22
_atom_site_aniso_U_33
_atom_site_aniso_U_23
_atom_site_aniso_U_13
_atom_site_aniso_U_12
S1 0.0256(3) 0.0264(3) 0.0232(3) -0.0139(2) 0.0019(2) -0.0093(2)
S2 0.0301(3) 0.0341(3) 0.0359(4) -0.0133(3) 0.0139(3) -0.0183(3)
C1 0.0216(10) 0.0163(9) 0.0208(11) -0.0074(8) 0.0040(9) -0.0068(8)
C2 0.0274(12) 0.0218(10) 0.0300(13) -0.0125(9) 0.0060(10) -0.0114(9)
C3 0.0271(12) 0.0260(11) 0.0406(15) -0.0132(11) 0.0064(11) -0.0138(10)
C4 0.0258(12) 0.0252(11) 0.0305(14) -0.0095(10) 0.0103(10) -0.0111(9)
C5 0.0266(11) 0.0176(10) 0.0215(12) -0.0065(9) 0.0052(9) -0.0056(9)
C6 0.0217(11) 0.0159(9) 0.0219(12) -0.0057(8) 0.0048(9) -0.0062(8)
C7 0.0222(10) 0.0153(9) 0.0194(11) -0.0062(8) 0.0019(9) -0.0054(8)
C8 0.0295(12) 0.0179(10) 0.0176(11) -0.0064(8) 0.0028(9) -0.0065(9)
C9 0.0280(12) 0.0220(11) 0.0212(12) -0.0090(9) 0.0070(10) -0.0075(9)
C10 0.0377(13) 0.0224(10) 0.0171(11) -0.0097(9) 0.0049(10) -0.0104(9)
C11 0.0355(13) 0.0257(11) 0.0226(12) -0.0106(9) 0.0029(10) -0.0160(10)
C12 0.0253(11) 0.0227(10) 0.0221(12) -0.0084(9) 0.0027(9) -0.0106(9)
C13 0.0264(11) 0.0147(9) 0.0177(11) -0.0052(8) 0.0003(9) -0.0068(8)
C14 0.0214(10) 0.0178(9) 0.0176(11) -0.0079(8) 0.0040(9) -0.0071(8)
C15 0.0220(10) 0.0165(9) 0.0194(11) -0.0082(8) 0.0047(9) -0.0064(8)
C16 0.0188(10) 0.0225(10) 0.0230(12) -0.0127(9) 0.0058(9) -0.0101(8)
C17 0.0280(12) 0.0214(10) 0.0218(12) -0.0093(9) 0.0018(9) -0.0093(9)
C18 0.0268(11) 0.0173(9) 0.0255(12) -0.0097(9) 0.0031(9) -0.0073(8)
C19 0.0150(10) 0.0243(10) 0.0237(12) -0.0129(9) 0.0045(9) -0.0095(8)
C20 0.0288(12) 0.0227(10) 0.0214(12) -0.0072(9) 0.0017(10) -0.0103(9)
C21 0.0297(12) 0.0190(10) 0.0250(12) -0.0113(9) 0.0041(10) -0.0078(9)
C22 0.0343(13) 0.0278(11) 0.0342(14) -0.0189(10) 0.0006(11) -0.0118(10)
C23 0.0211(10) 0.0223(10) 0.0188(11) -0.0116(9) 0.0023(9) -0.0100(8)
C24 0.0262(11) 0.0187(10) 0.0186(11) -0.0064(8) 0.0025(9) -0.0090(9)
C25 0.0229(11) 0.0224(10) 0.0233(12) -0.0101(9) 0.0038(9) -0.0076(9)
C26 0.0220(11) 0.0275(11) 0.0222(12) -0.0133(9) 0.0045(9) -0.0126(9)
C27 0.0320(12) 0.0205(10) 0.0230(12) -0.0086(9) 0.0068(10) -0.0142(9)
C28 0.0284(12) 0.0187(10) 0.0261(13) -0.0109(9) 0.0062(10) -0.0093(9)
C29 0.0246(12) 0.0396(13) 0.0434(16) -0.0210(12) 0.0131(11) -0.0150(11)

loop_
_atom_type_symbol
_atom_type_description
_atom_type_scat_dispersion_real
_atom_type_scat_dispersion_imag
_atom_type_scat_source
C C 0.0033 0.0016 'International Tables Vol C Tables 4.2.6.8 and 6.1.1.4'
H H 0.0000 0.0000 'International Tables Vol C Tables 4.2.6.8 and 6.1.1.4'
S S 0.1246 0.1234 'International Tables Vol C Tables 4.2.6.8 and 6.1.1.4'

loop_
_geom_angle_atom_site_label_1
_geom_angle_atom_site_label_2
_geom_angle_atom_site_label_3
_geom_angle
_geom_angle_site_symmetry_1
_geom_angle_site_symmetry_3
_geom_angle_publ_flag
C19 S1 C22 103.02(11) . . ?
C26 S2 C29 102.98(11) . . ?
C2 C1 C15 129.0(2) . . ?
C6 C1 C2 114.7(2) . . ?
C6 C1 C15 116.27(19) . . ?
C1 C2 H2 120.2 . . ?
C3 C2 C1 119.7(2) . . ?
C3 C2 H2 120.2 . . ?
C2 C3 H3 118.3 . . ?
C2 C3 C4 123.5(2) . . ?
C4 C3 H3 118.3 . . ?
C3 C4 H4 120.8 . . ?
C5 C4 C3 118.3(2) . . ?
C5 C4 H4 120.8 . . ?
C4 C5 C6 116.8(2) . . ?
C4 C5 C9 135.4(2) . . ?
C6 C5 C9 107.77(19) . . ?
C1 C6 C5 126.9(2) . . ?
C1 C6 C7 122.3(2) . . ?
C5 C6 C7 110.7(2) . . ?
C8 C7 C6 110.71(19) . . ?
C13 C7 C6 122.7(2) . . ?
C13 C7 C8 126.6(2) . . ?
C7 C8 C9 107.56(19) . . ?
C10 C8 C7 117.2(2) . . ?
C10 C8 C9 135.2(2) . . ?
C5 C9 C8 103.23(18) . . ?
C5 C9 H9A 111.0(14) . . ?
C5 C9 H9B 110.0(13) . . ?
C8 C9 H9A 114.0(14) . . ?
C8 C9 H9B 111.2(13) . . ?
H9A C9 H9B 107.4(19) . . ?
C8 C10 H10 121.0 . . ?
C8 C10 C11 118.0(2) . . ?
C11 C10 H10 121.0 . . ?
C10 C11 H11 118.1 . . ?
C12 C11 C10 123.8(2) . . ?
C12 C11 H11 118.1 . . ?
C11 C12 H12 120.3 . . ?
C11 C12 C13 119.4(2) . . ?
C13 C12 H12 120.3 . . ?
C7 C13 C12 114.85(19) . . ?
C7 C13 C14 116.20(19) . . ?
C12 C13 C14 128.9(2) . . ?
C13 C14 C23 117.95(18) . . ?
C15 C14 C13 121.01(19) . . ?
C15 C14 C23 121.02(18) . . ?
C1 C15 C16 118.04(18) . . ?
C14 C15 C1 121.53(19) . . ?
C14 C15 C16 120.40(19) . . ?
C17 C16 C15 120.6(2) . . ?
C17 C16 C21 118.0(2) . . ?
C21 C16 C15 121.46(18) . . ?
C16 C17 H17 119.4 . . ?
C18 C17 C16 121.2(2) . . ?
C18 C17 H17 119.4 . . ?
C17 C18 H18 119.8 . . ?
C19 C18 C17 120.47(19) . . ?
C19 C18 H18 119.8 . . ?
C18 C19 S1 124.25(15) . . ?
C18 C19 C20 118.4(2) . . ?
C20 C19 S1 117.30(17) . . ?
C19 C20 H20 119.6 . . ?
C21 C20 C19 120.8(2) . . ?
C21 C20 H20 119.6 . . ?
C16 C21 H21 119.4 . . ?
C20 C21 C16 121.10(19) . . ?
C20 C21 H21 119.4 . . ?
S1 C22 H22A 109.5 . . ?
S1 C22 H22B 109.5 . . ?
S1 C22 H22C 109.5 . . ?
H22A C22 H22B 109.5 . . ?
H22A C22 H22C 109.5 . . ?
H22B C22 H22C 109.5 . . ?
C24 C23 C14 122.18(18) . . ?
C24 C23 C28 117.3(2) . . ?
C28 C23 C14 120.54(18) . . ?
C23 C24 H24 119.1 . . ?
C25 C24 C23 121.80(19) . . ?
C25 C24 H24 119.1 . . ?
C24 C25 H25 119.8 . . ?
C24 C25 C26 120.30(19) . . ?
C26 C25 H25 119.8 . . ?
C25 C26 S2 124.63(17) . . ?
C25 C26 C27 118.4(2) . . ?
C27 C26 S2 116.98(16) . . ?
C26 C27 H27 119.6 . . ?
C28 C27 C26 120.7(2) . . ?
C28 C27 H27 119.6 . . ?
C23 C28 H28 119.2 . . ?
C27 C28 C23 121.5(2) . . ?
C27 C28 H28 119.2 . . ?
S2 C29 H29A 109.5 . . ?
S2 C29 H29B 109.5 . . ?
S2 C29 H29C 109.5 . . ?
H29A C29 H29B 109.5 . . ?
H29A C29 H29C 109.5 . . ?
H29B C29 H29C 109.5 . . ?

loop_
_geom_bond_atom_site_label_1
_geom_bond_atom_site_label_2
_geom_bond_distance
_geom_bond_site_symmetry_2
_geom_bond_publ_flag
S1 C19 1.762(2) . ?
S1 C22 1.795(2) . ?
S2 C26 1.762(2) . ?
S2 C29 1.794(2) . ?
C1 C2 1.417(3) . ?
C1 C6 1.393(3) . ?
C1 C15 1.451(3) . ?
C2 H2 0.9300 . ?
C2 C3 1.381(3) . ?
C3 H3 0.9300 . ?
C3 C4 1.416(3) . ?
C4 H4 0.9300 . ?
C4 C5 1.379(3) . ?
C5 C6 1.402(3) . ?
C5 C9 1.528(3) . ?
C6 C7 1.406(3) . ?
C7 C8 1.405(3) . ?
C7 C13 1.388(3) . ?
C8 C9 1.532(3) . ?
C8 C10 1.373(3) . ?
C9 H9A 1.00(3) . ?
C9 H9B 0.99(2) . ?
C10 H10 0.9300 . ?
C10 C11 1.410(3) . ?
C11 H11 0.9300 . ?
C11 C12 1.383(3) . ?
C12 H12 0.9300 . ?
C12 C13 1.415(3) . ?
C13 C14 1.460(3) . ?
C14 C15 1.389(3) . ?
C14 C23 1.491(3) . ?
C15 C16 1.490(3) . ?
C16 C17 1.391(3) . ?
C16 C21 1.393(3) . ?
C17 H17 0.9300 . ?
C17 C18 1.390(3) . ?
C18 H18 0.9300 . ?
C18 C19 1.389(3) . ?
C19 C20 1.396(3) . ?
C20 H20 0.9300 . ?
C20 C21 1.381(3) . ?
C21 H21 0.9300 . ?
C22 H22A 0.9600 . ?
C22 H22B 0.9600 . ?
C22 H22C 0.9600 . ?
C23 C24 1.391(3) . ?
C23 C28 1.398(3) . ?
C24 H24 0.9300 . ?
C24 C25 1.384(3) . ?
C25 H25 0.9300 . ?
C25 C26 1.391(3) . ?
C26 C27 1.400(3) . ?
C27 H27 0.9300 . ?
C27 C28 1.374(3) . ?
C28 H28 0.9300 . ?
C29 H29A 0.9600 . ?
C29 H29B 0.9600 . ?
C29 H29C 0.9600 . ?

loop_
_geom_torsion_atom_site_label_1
_geom_torsion_atom_site_label_2
_geom_torsion_atom_site_label_3
_geom_torsion_atom_site_label_4
_geom_torsion
_geom_torsion_site_symmetry_1
_geom_torsion_site_symmetry_2
_geom_torsion_site_symmetry_3
_geom_torsion_site_symmetry_4
_geom_torsion_publ_flag
S1 C19 C20 C21 178.87(18) . . . . ?
S2 C26 C27 C28 -179.05(17) . . . . ?
C1 C2 C3 C4 -0.4(3) . . . . ?
C1 C6 C7 C8 -177.58(18) . . . . ?
C1 C6 C7 C13 0.3(3) . . . . ?
C1 C15 C16 C17 81.8(3) . . . . ?
C1 C15 C16 C21 -98.0(2) . . . . ?
C2 C1 C6 C5 0.8(3) . . . . ?
C2 C1 C6 C7 178.43(19) . . . . ?
C2 C1 C15 C14 -178.2(2) . . . . ?
C2 C1 C15 C16 0.0(3) . . . . ?
C2 C3 C4 C5 0.0(3) . . . . ?
C3 C4 C5 C6 0.8(3) . . . . ?
C3 C4 C5 C9 -178.3(2) . . . . ?
C4 C5 C6 C1 -1.2(3) . . . . ?
C4 C5 C6 C7 -179.07(18) . . . . ?
C4 C5 C9 C8 178.4(2) . . . . ?
C5 C6 C7 C8 0.4(2) . . . . ?
C5 C6 C7 C13 178.25(18) . . . . ?
C6 C1 C2 C3 0.0(3) . . . . ?
C6 C1 C15 C14 -0.5(3) . . . . ?
C6 C1 C15 C16 177.72(18) . . . . ?
C6 C5 C9 C8 -0.6(2) . . . . ?
C6 C7 C8 C9 -0.8(2) . . . . ?
C6 C7 C8 C10 178.75(18) . . . . ?
C6 C7 C13 C12 179.56(19) . . . . ?
C6 C7 C13 C14 -0.7(3) . . . . ?
C7 C8 C9 C5 0.9(2) . . . . ?
C7 C8 C10 C11 1.4(3) . . . . ?
C7 C13 C14 C15 0.6(3) . . . . ?
C7 C13 C14 C23 -177.96(17) . . . . ?
C8 C7 C13 C12 -2.9(3) . . . . ?
C8 C7 C13 C14 176.77(19) . . . . ?
C8 C10 C11 C12 -1.8(3) . . . . ?
C9 C5 C6 C1 178.0(2) . . . . ?
C9 C5 C6 C7 0.2(2) . . . . ?
C9 C8 C10 C11 -179.2(2) . . . . ?
C10 C8 C9 C5 -178.6(2) . . . . ?
C10 C11 C12 C13 -0.2(3) . . . . ?
C11 C12 C13 C7 2.4(3) . . . . ?
C11 C12 C13 C14 -177.2(2) . . . . ?
C12 C13 C14 C15 -179.8(2) . . . . ?
C12 C13 C14 C23 1.7(3) . . . . ?
C13 C7 C8 C9 -178.56(19) . . . . ?
C13 C7 C8 C10 1.0(3) . . . . ?
C13 C14 C15 C1 0.0(3) . . . . ?
C13 C14 C15 C16 -178.15(18) . . . . ?
C13 C14 C23 C24 -108.4(2) . . . . ?
C13 C14 C23 C28 71.2(3) . . . . ?
C14 C15 C16 C17 -99.9(2) . . . . ?
C14 C15 C16 C21 80.2(3) . . . . ?
C14 C23 C24 C25 178.63(19) . . . . ?
C14 C23 C28 C27 -179.9(2) . . . . ?
C15 C1 C2 C3 177.8(2) . . . . ?
C15 C1 C6 C5 -177.28(19) . . . . ?
C15 C1 C6 C7 0.3(3) . . . . ?
C15 C14 C23 C24 73.1(3) . . . . ?
C15 C14 C23 C28 -107.3(2) . . . . ?
C15 C16 C17 C18 179.2(2) . . . . ?
C15 C16 C21 C20 -179.9(2) . . . . ?
C16 C17 C18 C19 1.1(3) . . . . ?
C17 C16 C21 C20 0.2(3) . . . . ?
C17 C18 C19 S1 -179.57(17) . . . . ?
C17 C18 C19 C20 -0.4(3) . . . . ?
C18 C19 C20 C21 -0.3(3) . . . . ?
C19 C20 C21 C16 0.5(3) . . . . ?
C21 C16 C17 C18 -1.0(3) . . . . ?
C22 S1 C19 C18 0.5(2) . . . . ?
C22 S1 C19 C20 -178.65(17) . . . . ?
C23 C14 C15 C1 178.52(18) . . . . ?
C23 C14 C15 C16 0.4(3) . . . . ?
C23 C24 C25 C26 1.8(3) . . . . ?
C24 C23 C28 C27 -0.3(3) . . . . ?
C24 C25 C26 S2 177.69(17) . . . . ?
C24 C25 C26 C27 -1.2(3) . . . . ?
C25 C26 C27 C28 -0.1(3) . . . . ?
C26 C27 C28 C23 0.8(3) . . . . ?
C28 C23 C24 C25 -1.0(3) . . . . ?
C29 S2 C26 C25 -8.5(2) . . . . ?
C29 S2 C26 C27 170.43(18) . . . . ?
